data_4113621
loop_
_publ_author_name
'Joshua S. Figueroa'
'Christopher C. Cummins'

_publ_section_title
;
 The Niobaziridine-Hydride Functional Group: Synthesis and Divergent
 Reactivity
;
_journal_name_full 'Journal of the American Chemical Society'
_journal_page_first 4020
_journal_page_last 4021
_journal_paper_doi 10.1021/ja028446y
_journal_volume 125
_journal_year 2003
_chemical_formula_sum 'C78 H120 N6 Nb2 P2'
_chemical_formula_weight 1389.56
_chemical_name_common (mu-2:eta-2,eta-2-P2)[Nb(N[Np]Ar)2]2
_chemical_name_systematic
; 
 ? 
;
_space_group_IT_number 14
_symmetry_cell_setting monoclinic
_symmetry_space_group_name_Hall '-P 2ybc'
_symmetry_space_group_name_H-M 'P 1 21/c 1'
_atom_sites_solution_hydrogens geom
_atom_sites_solution_primary direct
_atom_sites_solution_secondary difmap
_audit_creation_method SHELXL-97
_cell_angle_alpha 90.00
_cell_angle_beta 92.088(3)
_cell_angle_gamma 90.00
_cell_formula_units_Z 4
_cell_length_a 13.931(2)
_cell_length_b 16.519(3)
_cell_length_c 34.582(5)
_cell_measurement_reflns_used 68
_cell_measurement_temperature 188(2)
_cell_measurement_theta_max 22.50
_cell_measurement_theta_min 1.18
_cell_volume 7953(2)
_computing_cell_refinement 'Bruker XSCANS'
_computing_data_collection 'Bruker XSCANS'
_computing_data_reduction 'Bruker SHELXTL'
_computing_molecular_graphics 'Bruker SHELXTL'
_computing_publication_material 'Bruker SHELXTL'
_computing_structure_refinement 'SHELXL-97 (Sheldrick, 1997)'
_computing_structure_solution 'SHELXS-97 (Sheldrick, 1990)'
_diffrn_ambient_temperature 188(2)
_diffrn_measured_fraction_theta_full 1.000
_diffrn_measured_fraction_theta_max 1.000
_diffrn_measurement_device_type 'Bruker P4'
_diffrn_measurement_method '\w scans'
_diffrn_radiation_monochromator graphite
_diffrn_radiation_source 'fine-focus sealed tube'
_diffrn_radiation_type MoK\a
_diffrn_radiation_wavelength 0.71073
_diffrn_reflns_av_R_equivalents 0.0682
_diffrn_reflns_av_sigmaI/netI 0.0958
_diffrn_reflns_limit_h_max 13
_diffrn_reflns_limit_h_min -15
_diffrn_reflns_limit_k_max 17
_diffrn_reflns_limit_k_min -11
_diffrn_reflns_limit_l_max 37
_diffrn_reflns_limit_l_min -33
_diffrn_reflns_number 31335
_diffrn_reflns_theta_full 22.50
_diffrn_reflns_theta_max 22.50
_diffrn_reflns_theta_min 1.18
_exptl_absorpt_coefficient_mu 0.371
_exptl_absorpt_correction_T_max 0.2687
_exptl_absorpt_correction_T_min 0.2321
_exptl_absorpt_correction_type empirical
_exptl_crystal_colour dark_green
_exptl_crystal_density_diffrn 1.161
_exptl_crystal_description rod
_exptl_crystal_F_000 2968
_exptl_crystal_size_max 0.10
_exptl_crystal_size_mid 0.08
_exptl_crystal_size_min 0.05
_refine_diff_density_max 0.511
_refine_diff_density_min -0.361
_refine_diff_density_rms 0.072
_refine_ls_extinction_method none
_refine_ls_goodness_of_fit_ref 1.208
_refine_ls_hydrogen_treatment mixed
_refine_ls_matrix_type full
_refine_ls_number_parameters 833
_refine_ls_number_reflns 10395
_refine_ls_number_restraints 0
_refine_ls_restrained_S_all 1.208
_refine_ls_R_factor_all 0.0880
_refine_ls_R_factor_gt 0.0523
_refine_ls_shift/su_max 1.298
_refine_ls_shift/su_mean 0.028
_refine_ls_structure_factor_coef Fsqd
_refine_ls_weighting_details 'calc w=1/[\s^2^(Fo^2^)+(0.0250P)^2^+0.0000P] where P=(Fo^2^+2Fc^2^)/3'
_refine_ls_weighting_scheme calc
_refine_ls_wR_factor_gt 0.0939
_refine_ls_wR_factor_ref 0.1162
_reflns_number_gt 7088
_reflns_number_total 10395
_reflns_threshold_expression >2sigma(I)
_cod_data_source_file ja028446ysi20030122_052029_7.cif
_cod_data_source_block bw301m
_cod_database_code 4113621

loop_
_symmetry_equiv_pos_as_xyz
'x, y, z'
'-x, y+1/2, -z+1/2'
'-x, -y, -z'
'x, -y-1/2, z-1/2'

loop_
_atom_site_label
_atom_site_type_symbol
_atom_site_fract_x
_atom_site_fract_y
_atom_site_fract_z
_atom_site_U_iso_or_equiv
_atom_site_adp_type
_atom_site_occupancy
_atom_site_symmetry_multiplicity
_atom_site_calc_flag
_atom_site_refinement_flags
Nb1 Nb 0.76266(4) 0.07353(3) 0.164415(15) 0.02496(16) Uani 1 1 d .
Nb2 Nb 0.76510(4) 0.29270(4) 0.102608(15) 0.03080(17) Uani 1 1 d .
P1 P 0.83999(10) 0.20909(10) 0.15639(4) 0.0291(4) Uani 1 1 d .
P2 P 0.68486(10) 0.21055(10) 0.15311(4) 0.0317(4) Uani 1 1 d .
N1 N 0.8981(3) 0.0250(3) 0.15922(13) 0.0266(12) Uani 1 1 d .
N6 N 0.7648(3) 0.4041(3) 0.12384(13) 0.0326(13) Uani 1 1 d .
N2 N 0.7354(3) 0.0670(3) 0.21976(12) 0.0272(12) Uani 1 1 d .
C27 C 0.8040(4) 0.0788(4) 0.25331(16) 0.0400(17) Uani 1 1 d .
H27A H 0.8676 0.0850 0.2431 0.048 Uiso 1 1 calc R
H27B H 0.8047 0.0291 0.2683 0.048 Uiso 1 1 calc R
C18 C 1.0782(4) 0.0594(4) 0.16034(19) 0.0411(17) Uani 1 1 d .
N4 N 0.8780(4) 0.2770(3) 0.06831(14) 0.0387(14) Uani 1 1 d .
C11 C 0.9010(4) -0.0609(4) 0.16633(17) 0.0297(16) Uani 1 1 d .
N3 N 0.6829(3) 0.0068(3) 0.12720(13) 0.0297(12) Uani 1 1 d .
C36 C 0.6581(4) -0.1288(4) 0.15412(16) 0.0305(16) Uani 1 1 d .
H36A H 0.7241 -0.1371 0.1543 0.037 Uiso 1 1 calc R
C16 C 0.8793(4) -0.0890(4) 0.20308(18) 0.0340(16) Uani 1 1 d .
H16A H 0.8649 -0.0520 0.2223 0.041 Uiso 1 1 calc R
C31 C 0.6213(4) -0.0554(4) 0.14117(16) 0.0308(16) Uani 1 1 d .
C22 C 0.5612(4) 0.0836(4) 0.22067(15) 0.0339(16) Uani 1 1 d .
H22A H 0.5673 0.1337 0.2087 0.041 Uiso 1 1 calc R
C21 C 0.6429(4) 0.0374(4) 0.22947(16) 0.0290(15) Uani 1 1 d .
C17 C 0.9815(4) 0.0521(4) 0.13782(19) 0.0321(17) Uani 1 1 d .
N5 N 0.6488(4) 0.2733(3) 0.06642(14) 0.0395(14) Uani 1 1 d .
C33 C 0.4621(4) -0.1040(4) 0.15340(19) 0.0444(19) Uani 1 1 d .
C25 C 0.5417(5) -0.0662(5) 0.25624(19) 0.0488(19) Uani 1 1 d .
C14 C 0.9017(4) -0.2251(4) 0.1824(2) 0.050(2) Uani 1 1 d .
H14A H 0.9013 -0.2804 0.1876 0.060 Uiso 1 1 calc R
C12 C 0.9245(4) -0.1178(4) 0.13861(18) 0.0363(17) Uani 1 1 d .
H12A H 0.9404 -0.0998 0.1142 0.044 Uiso 1 1 calc R
C51 C 0.6566(5) 0.3093(4) 0.02881(19) 0.052(2) Uani 1 1 d .
C34 C 0.5011(5) -0.1772(4) 0.16580(17) 0.0440(19) Uani 1 1 d .
H34A H 0.4604 -0.2182 0.1736 0.053 Uiso 1 1 calc R
C41 C 0.9464(6) 0.3407(5) 0.0722(2) 0.052(2) Uani 1 1 d .
C15 C 0.8788(4) -0.1722(4) 0.21151(19) 0.0406(18) Uani 1 1 d .
C32 C 0.5223(4) -0.0439(4) 0.14121(17) 0.0395(17) Uani 1 1 d .
H32A H 0.4964 0.0053 0.1329 0.047 Uiso 1 1 calc R
C26 C 0.6320(4) -0.0379(4) 0.24710(16) 0.0381(17) Uani 1 1 d .
H26A H 0.6859 -0.0696 0.2528 0.046 Uiso 1 1 calc R
C57 C 0.5709(6) 0.2137(5) 0.0663(2) 0.050(2) Uani 1 1 d .
C110 C 1.0704(4) 0.1138(5) 0.1942(2) 0.074(3) Uani 1 1 d .
H11A H 1.0252 0.0917 0.2116 0.111 Uiso 1 1 calc R
H11B H 1.0490 0.1662 0.1856 0.111 Uiso 1 1 calc R
H11C H 1.1322 0.1187 0.2072 0.111 Uiso 1 1 calc R
C23 C 0.4702(4) 0.0553(5) 0.22977(18) 0.0426(19) Uani 1 1 d .
C35 C 0.5991(5) -0.1906(4) 0.16685(16) 0.0369(17) Uani 1 1 d .
C310 C 0.6763(5) 0.0143(4) 0.01623(17) 0.066(2) Uani 1 1 d .
H31A H 0.7252 0.0552 0.0167 0.099 Uiso 1 1 calc R
H31B H 0.6143 0.0393 0.0130 0.099 Uiso 1 1 calc R
H31C H 0.6861 -0.0221 -0.0049 0.099 Uiso 1 1 calc R
C411 C 1.0586(5) 0.2333(5) 0.01478(19) 0.070(2) Uani 1 1 d .
H41A H 1.0825 0.2282 -0.0108 0.106 Uiso 1 1 calc R
H41B H 1.1032 0.2090 0.0331 0.106 Uiso 1 1 calc R
H41C H 1.0509 0.2895 0.0209 0.106 Uiso 1 1 calc R
C311 C 0.6029(5) -0.0973(4) 0.05230(19) 0.065(2) Uani 1 1 d .
H31D H 0.6044 -0.1280 0.0759 0.098 Uiso 1 1 calc R
H31E H 0.6136 -0.1328 0.0309 0.098 Uiso 1 1 calc R
H31F H 0.5414 -0.0716 0.0487 0.098 Uiso 1 1 calc R
C13 C 0.9253(4) -0.1998(5) 0.1459(2) 0.0447(18) Uani 1 1 d .
C39 C 0.7780(5) -0.0717(5) 0.05979(18) 0.070(2) Uani 1 1 d .
H39A H 0.8266 -0.0305 0.0611 0.105 Uiso 1 1 calc R
H39B H 0.7891 -0.1069 0.0383 0.105 Uiso 1 1 calc R
H39C H 0.7803 -0.1025 0.0833 0.105 Uiso 1 1 calc R
C231 C 0.3830(4) 0.1065(5) 0.2189(2) 0.066(2) Uani 1 1 d .
H23A H 0.3259 0.0792 0.2265 0.100 Uiso 1 1 calc R
H23B H 0.3799 0.1149 0.1914 0.100 Uiso 1 1 calc R
H23C H 0.3880 0.1578 0.2318 0.100 Uiso 1 1 calc R
C19 C 1.1178(4) -0.0224(4) 0.17379(19) 0.052(2) Uani 1 1 d .
H19A H 1.0753 -0.0460 0.1919 0.078 Uiso 1 1 calc R
H19B H 1.1802 -0.0151 0.1860 0.078 Uiso 1 1 calc R
H19C H 1.1229 -0.0577 0.1519 0.078 Uiso 1 1 calc R
C331 C 0.3547(4) -0.0897(5) 0.1538(2) 0.072(2) Uani 1 1 d .
H33A H 0.3404 -0.0360 0.1445 0.107 Uiso 1 1 calc R
H33B H 0.3333 -0.0952 0.1798 0.107 Uiso 1 1 calc R
H33C H 0.3222 -0.1286 0.1374 0.107 Uiso 1 1 calc R
C351 C 0.6395(5) -0.2699(4) 0.18113(18) 0.053(2) Uani 1 1 d .
H35A H 0.5880 -0.3047 0.1884 0.080 Uiso 1 1 calc R
H35B H 0.6820 -0.2605 0.2032 0.080 Uiso 1 1 calc R
H35C H 0.6744 -0.2951 0.1610 0.080 Uiso 1 1 calc R
C37 C 0.6638(5) 0.0299(4) 0.08674(18) 0.0364(17) Uani 1 1 d .
C38 C 0.6813(5) -0.0329(4) 0.05447(18) 0.0421(18) Uani 1 1 d .
C47 C 0.9150(7) 0.1981(5) 0.0564(2) 0.053(2) Uani 1 1 d .
C48 C 0.9623(6) 0.1908(4) 0.0165(2) 0.058(2) Uani 1 1 d .
C410 C 0.8938(5) 0.2233(5) -0.0143(2) 0.087(3) Uani 1 1 d .
H41D H 0.9225 0.2194 -0.0390 0.131 Uiso 1 1 calc R
H41E H 0.8796 0.2790 -0.0088 0.131 Uiso 1 1 calc R
H41F H 0.8355 0.1923 -0.0146 0.131 Uiso 1 1 calc R
C151 C 0.8554(5) -0.2000(4) 0.25210(18) 0.062(2) Uani 1 1 d .
H15A H 0.8582 -0.2580 0.2534 0.093 Uiso 1 1 calc R
H15B H 0.7921 -0.1820 0.2580 0.093 Uiso 1 1 calc R
H15C H 0.9013 -0.1774 0.2705 0.093 Uiso 1 1 calc R
C42 C 1.0289(6) 0.3322(5) 0.0959(2) 0.067(2) Uani 1 1 d .
H42A H 1.0425 0.2832 0.1082 0.080 Uiso 1 1 calc R
C45 C 0.9910(9) 0.4822(9) 0.0596(3) 0.107(5) Uani 1 1 d .
C24 C 0.4633(5) -0.0185(5) 0.24779(19) 0.052(2) Uani 1 1 d .
H24A H 0.4030 -0.0368 0.2545 0.063 Uiso 1 1 calc R
C49 C 0.9789(6) 0.0999(5) 0.0108(2) 0.103(3) Uani 1 1 d .
H49A H 1.0065 0.0908 -0.0138 0.154 Uiso 1 1 calc R
H49B H 0.9188 0.0717 0.0118 0.154 Uiso 1 1 calc R
H49C H 1.0220 0.0801 0.0310 0.154 Uiso 1 1 calc R
C43 C 1.0923(6) 0.3999(9) 0.1009(3) 0.107(4) Uani 1 1 d .
C131 C 0.9497(5) -0.2599(4) 0.11495(19) 0.065(2) Uani 1 1 d .
H13A H 0.9643 -0.2315 0.0917 0.097 Uiso 1 1 calc R
H13B H 0.8959 -0.2952 0.1099 0.097 Uiso 1 1 calc R
H13C H 1.0044 -0.2913 0.1235 0.097 Uiso 1 1 calc R
C44 C 1.0686(12) 0.4702(8) 0.0822(4) 0.134(7) Uani 1 1 d .
H44A H 1.1106 0.5136 0.0856 0.161 Uiso 1 1 calc R
C46 C 0.9292(7) 0.4142(5) 0.0546(2) 0.071(3) Uani 1 1 d .
H46A H 0.8744 0.4198 0.0386 0.085 Uiso 1 1 calc R
C67 C 0.8562(4) 0.4272(4) 0.14432(17) 0.0361(17) Uani 1 1 d .
C61 C 0.6992(5) 0.4690(4) 0.11736(17) 0.0374(17) Uani 1 1 d .
C68 C 0.8517(4) 0.4576(4) 0.18628(17) 0.0353(17) Uani 1 1 d .
C66 C 0.6065(5) 0.4615(4) 0.12896(17) 0.0477(19) Uani 1 1 d .
H66A H 0.5874 0.4150 0.1418 0.057 Uiso 1 1 calc R
C52 C 0.6566(5) 0.2630(4) -0.00467(19) 0.059(2) Uani 1 1 d .
H52A H 0.6493 0.2072 -0.0029 0.070 Uiso 1 1 calc R
C28 C 0.7887(5) 0.1487(4) 0.28127(18) 0.0460(18) Uani 1 1 d .
C610 C 0.7872(5) 0.4056(4) 0.20943(17) 0.056(2) Uani 1 1 d .
H61A H 0.7227 0.4093 0.1989 0.084 Uiso 1 1 calc R
H61B H 0.7890 0.4238 0.2358 0.084 Uiso 1 1 calc R
H61C H 0.8085 0.3504 0.2085 0.084 Uiso 1 1 calc R
C62 C 0.7250(5) 0.5387(4) 0.09802(19) 0.053(2) Uani 1 1 d .
H62A H 0.7874 0.5427 0.0896 0.063 Uiso 1 1 calc R
C53 C 0.6669(6) 0.2971(5) -0.0400(2) 0.070(2) Uani 1 1 d .
C58 C 0.4656(5) 0.2449(5) 0.0678(2) 0.070(3) Uani 1 1 d .
C65 C 0.5404(6) 0.5245(6) 0.1213(2) 0.068(3) Uani 1 1 d .
C63 C 0.6637(7) 0.6022(5) 0.0906(2) 0.066(2) Uani 1 1 d .
C64 C 0.5714(8) 0.5924(5) 0.1019(2) 0.075(3) Uani 1 1 d .
H64A H 0.5273 0.6334 0.0963 0.090 Uiso 1 1 calc R
C56 C 0.6674(6) 0.3922(5) 0.0253(2) 0.075(3) Uani 1 1 d .
H56A H 0.6666 0.4242 0.0474 0.090 Uiso 1 1 calc R
C55 C 0.6795(7) 0.4285(5) -0.0101(2) 0.097(3) Uani 1 1 d .
C69 C 0.8193(5) 0.5448(4) 0.18867(19) 0.070(2) Uani 1 1 d .
H69A H 0.7550 0.5495 0.1780 0.105 Uiso 1 1 calc R
H69B H 0.8614 0.5784 0.1743 0.105 Uiso 1 1 calc R
H69C H 0.8209 0.5617 0.2152 0.105 Uiso 1 1 calc R
C251 C 0.5320(5) -0.1492(5) 0.2746(2) 0.080(3) Uani 1 1 d .
H25A H 0.4656 -0.1596 0.2793 0.120 Uiso 1 1 calc R
H25B H 0.5687 -0.1508 0.2986 0.120 Uiso 1 1 calc R
H25C H 0.5555 -0.1898 0.2574 0.120 Uiso 1 1 calc R
C54 C 0.6795(6) 0.3804(5) -0.0422(2) 0.082(3) Uani 1 1 d .
H54A H 0.6881 0.4041 -0.0662 0.099 Uiso 1 1 calc R
C111 C 1.1506(4) 0.0942(5) 0.1311(2) 0.079(3) Uani 1 1 d .
H11D H 1.1285 0.1461 0.1220 0.119 Uiso 1 1 calc R
H11E H 1.1552 0.0578 0.1096 0.119 Uiso 1 1 calc R
H11F H 1.2127 0.1001 0.1438 0.119 Uiso 1 1 calc R
C531 C 0.6668(6) 0.2457(5) -0.0756(2) 0.105(3) Uani 1 1 d .
H53A H 0.6762 0.2792 -0.0978 0.157 Uiso 1 1 calc R
H53B H 0.6064 0.2180 -0.0786 0.157 Uiso 1 1 calc R
H53C H 0.7178 0.2067 -0.0733 0.157 Uiso 1 1 calc R
C631 C 0.6919(7) 0.6789(4) 0.0700(2) 0.105(3) Uani 1 1 d .
H63A H 0.6380 0.7150 0.0683 0.157 Uiso 1 1 calc R
H63B H 0.7117 0.6658 0.0445 0.157 Uiso 1 1 calc R
H63C H 0.7441 0.7045 0.0842 0.157 Uiso 1 1 calc R
C29 C 0.7064(6) 0.1313(6) 0.3079(2) 0.105(3) Uani 1 1 d .
H29A H 0.6977 0.1766 0.3247 0.157 Uiso 1 1 calc R
H29B H 0.7212 0.0839 0.3230 0.157 Uiso 1 1 calc R
H29C H 0.6485 0.1222 0.2926 0.157 Uiso 1 1 calc R
C611 C 0.9534(5) 0.4519(6) 0.2030(2) 0.094(3) Uani 1 1 d .
H61D H 0.9551 0.4701 0.2293 0.141 Uiso 1 1 calc R
H61E H 0.9949 0.4852 0.1881 0.141 Uiso 1 1 calc R
H61F H 0.9748 0.3967 0.2020 0.141 Uiso 1 1 calc R
C451 C 0.9727(9) 0.5619(5) 0.0414(3) 0.169(6) Uani 1 1 d .
H45A H 1.0239 0.5983 0.0486 0.254 Uiso 1 1 calc R
H45B H 0.9130 0.5832 0.0500 0.254 Uiso 1 1 calc R
H45C H 0.9692 0.5559 0.0138 0.254 Uiso 1 1 calc R
C59 C 0.4029(5) 0.1700(6) 0.0721(3) 0.101(3) Uani 1 1 d .
H59A H 0.4178 0.1447 0.0965 0.152 Uiso 1 1 calc R
H59B H 0.4149 0.1327 0.0515 0.152 Uiso 1 1 calc R
H59C H 0.3364 0.1856 0.0708 0.152 Uiso 1 1 calc R
C511 C 0.4337(6) 0.2822(6) 0.0285(3) 0.125(4) Uani 1 1 d .
H51A H 0.3694 0.3024 0.0299 0.188 Uiso 1 1 calc R
H51B H 0.4359 0.2415 0.0087 0.188 Uiso 1 1 calc R
H51C H 0.4761 0.3258 0.0224 0.188 Uiso 1 1 calc R
C211 C 0.8729(6) 0.1531(7) 0.3099(3) 0.149(5) Uani 1 1 d .
H21A H 0.8636 0.1970 0.3276 0.224 Uiso 1 1 calc R
H21B H 0.9309 0.1618 0.2963 0.224 Uiso 1 1 calc R
H21C H 0.8778 0.1032 0.3241 0.224 Uiso 1 1 calc R
C651 C 0.4405(6) 0.5137(6) 0.1346(2) 0.115(4) Uani 1 1 d .
H65A H 0.4027 0.5604 0.1276 0.172 Uiso 1 1 calc R
H65B H 0.4421 0.5073 0.1622 0.172 Uiso 1 1 calc R
H65C H 0.4125 0.4664 0.1227 0.172 Uiso 1 1 calc R
C510 C 0.4552(5) 0.3051(7) 0.0978(3) 0.159(6) Uani 1 1 d .
H51D H 0.4748 0.2823 0.1224 0.239 Uiso 1 1 calc R
H51E H 0.3892 0.3217 0.0985 0.239 Uiso 1 1 calc R
H51F H 0.4946 0.3511 0.0925 0.239 Uiso 1 1 calc R
C551 C 0.6902(9) 0.5201(5) -0.0132(2) 0.161(5) Uani 1 1 d .
H55A H 0.6908 0.5436 0.0122 0.242 Uiso 1 1 calc R
H55B H 0.6373 0.5418 -0.0285 0.242 Uiso 1 1 calc R
H55C H 0.7493 0.5326 -0.0253 0.242 Uiso 1 1 calc R
C210 C 0.7694(10) 0.2238(5) 0.2619(2) 0.201(7) Uani 1 1 d .
H21D H 0.7593 0.2654 0.2807 0.302 Uiso 1 1 calc R
H21E H 0.7130 0.2183 0.2453 0.302 Uiso 1 1 calc R
H21F H 0.8231 0.2381 0.2466 0.302 Uiso 1 1 calc R
C431 C 1.1784(7) 0.3844(7) 0.1269(3) 0.158(5) Uani 1 1 d .
H43A H 1.2172 0.4323 0.1286 0.237 Uiso 1 1 calc R
H43B H 1.2152 0.3408 0.1166 0.237 Uiso 1 1 calc R
H43C H 1.1580 0.3700 0.1522 0.237 Uiso 1 1 calc R
H57A H 0.573(3) 0.187(3) 0.0848(12) 0.000(15) Uiso 1 1 d .
H37A H 0.600(4) 0.048(3) 0.0794(14) 0.037(18) Uiso 1 1 d .
H67A H 0.901(3) 0.380(3) 0.1376(14) 0.040(17) Uiso 1 1 d .
H37B H 0.711(3) 0.079(3) 0.0784(14) 0.043(17) Uiso 1 1 d .
H17A H 0.977(4) 0.021(5) 0.101(2) 0.13(3) Uiso 1 1 d .
H17B H 0.967(3) 0.099(3) 0.1272(12) 0.002(13) Uiso 1 1 d .
H67B H 0.895(4) 0.473(4) 0.1212(16) 0.064(19) Uiso 1 1 d .
H47A H 0.960(3) 0.188(3) 0.0696(13) 0.000(16) Uiso 1 1 d .
H47B H 0.854(5) 0.157(5) 0.049(2) 0.13(3) Uiso 1 1 d .
H57B H 0.573(6) 0.169(6) 0.032(3) 0.18(4) Uiso 1 1 d .

loop_
_atom_site_aniso_label
_atom_site_aniso_U_11
_atom_site_aniso_U_22
_atom_site_aniso_U_33
_atom_site_aniso_U_23
_atom_site_aniso_U_13
_atom_site_aniso_U_12
Nb1 0.0248(3) 0.0213(3) 0.0287(3) 0.0002(3) -0.0006(2) 0.0004(3)
Nb2 0.0451(4) 0.0206(3) 0.0265(3) 0.0002(3) -0.0008(3) 0.0068(3)
P1 0.0308(9) 0.0234(10) 0.0330(10) 0.0026(8) -0.0009(7) -0.0006(8)
P2 0.0303(9) 0.0279(10) 0.0367(10) 0.0015(9) -0.0022(8) 0.0052(9)
N1 0.022(3) 0.024(3) 0.034(3) 0.003(3) 0.001(2) 0.004(2)
N6 0.045(3) 0.018(3) 0.034(3) 0.001(3) -0.004(2) 0.007(3)
N2 0.024(3) 0.023(3) 0.035(3) 0.004(3) -0.001(2) 0.002(2)
C27 0.038(4) 0.043(5) 0.039(4) -0.004(4) 0.003(3) -0.003(4)
C18 0.036(4) 0.034(5) 0.053(5) -0.002(4) -0.002(3) 0.006(4)
N4 0.060(4) 0.017(3) 0.041(3) 0.007(3) 0.014(3) 0.002(3)
C11 0.015(3) 0.036(4) 0.037(4) 0.003(4) -0.006(3) 0.000(3)
N3 0.031(3) 0.024(3) 0.034(3) -0.004(3) -0.005(2) 0.000(3)
C36 0.027(4) 0.032(4) 0.032(4) -0.009(3) -0.003(3) -0.001(3)
C16 0.027(4) 0.029(4) 0.046(4) -0.001(3) -0.006(3) 0.004(3)
C31 0.037(4) 0.024(4) 0.031(4) -0.009(3) 0.000(3) 0.001(3)
C22 0.034(4) 0.037(4) 0.031(4) -0.001(3) 0.006(3) -0.004(4)
C21 0.031(4) 0.033(4) 0.024(4) -0.005(3) 0.001(3) -0.006(3)
C17 0.023(4) 0.029(4) 0.044(4) 0.016(4) -0.002(3) 0.003(3)
N5 0.053(4) 0.029(4) 0.035(3) 0.001(3) -0.012(3) 0.010(3)
C33 0.027(4) 0.044(5) 0.063(5) -0.018(4) 0.005(3) -0.001(4)
C25 0.058(5) 0.041(5) 0.049(5) -0.004(4) 0.019(4) -0.017(5)
C14 0.041(4) 0.018(4) 0.089(6) -0.005(4) -0.016(4) 0.012(4)
C12 0.030(4) 0.041(5) 0.038(4) -0.003(4) 0.001(3) 0.007(4)
C51 0.090(6) 0.032(5) 0.031(4) -0.004(4) -0.018(4) 0.017(4)
C34 0.046(5) 0.047(5) 0.039(4) -0.011(4) 0.011(3) -0.016(4)
C41 0.074(6) 0.046(6) 0.036(5) 0.003(4) 0.030(4) 0.014(5)
C15 0.032(4) 0.036(5) 0.052(5) 0.020(4) -0.010(3) 0.001(4)
C32 0.033(4) 0.033(4) 0.052(4) -0.008(4) -0.006(3) 0.004(4)
C26 0.044(4) 0.038(5) 0.033(4) -0.001(3) 0.005(3) 0.000(4)
C57 0.071(6) 0.032(5) 0.045(5) 0.011(4) -0.023(4) 0.014(5)
C110 0.039(4) 0.069(6) 0.111(7) -0.021(6) -0.034(4) 0.001(4)
C23 0.034(4) 0.052(5) 0.042(4) -0.017(4) 0.005(3) 0.002(4)
C35 0.048(5) 0.032(5) 0.031(4) -0.005(3) -0.004(3) -0.002(4)
C310 0.108(6) 0.055(5) 0.035(4) -0.004(4) -0.010(4) 0.006(5)
C411 0.096(6) 0.057(6) 0.061(5) -0.001(4) 0.042(5) 0.010(5)
C311 0.102(6) 0.045(5) 0.047(5) -0.014(4) -0.022(4) -0.006(5)
C13 0.036(4) 0.042(5) 0.055(5) 0.002(4) -0.008(4) 0.005(4)
C39 0.088(6) 0.074(6) 0.049(5) -0.004(5) 0.012(4) 0.034(5)
C231 0.041(4) 0.075(6) 0.083(6) -0.019(5) 0.003(4) -0.002(4)
C19 0.025(4) 0.061(6) 0.070(5) 0.011(4) -0.005(3) 0.006(4)
C331 0.041(5) 0.071(6) 0.104(6) -0.024(5) 0.014(4) -0.002(4)
C351 0.065(5) 0.045(5) 0.050(5) 0.008(4) -0.003(4) -0.011(4)
C37 0.043(5) 0.032(4) 0.033(4) 0.004(4) -0.008(3) 0.004(4)
C38 0.056(5) 0.037(4) 0.033(4) -0.006(4) -0.009(3) 0.009(4)
C47 0.070(7) 0.039(5) 0.050(5) 0.007(4) 0.005(5) 0.021(5)
C48 0.087(6) 0.035(5) 0.054(5) 0.003(4) 0.037(5) 0.014(5)
C410 0.117(7) 0.102(8) 0.045(5) -0.011(5) 0.020(5) 0.013(6)
C151 0.075(5) 0.043(5) 0.068(5) 0.024(4) -0.003(4) 0.001(4)
C42 0.063(6) 0.065(6) 0.074(6) -0.015(5) 0.033(5) 0.000(5)
C45 0.173(13) 0.087(10) 0.067(8) -0.001(8) 0.066(7) 0.010(10)
C24 0.045(5) 0.061(6) 0.052(5) -0.014(4) 0.018(4) -0.025(5)
C49 0.155(8) 0.046(6) 0.114(8) -0.017(5) 0.079(6) 0.009(6)
C43 0.034(6) 0.200(14) 0.091(8) -0.072(9) 0.035(5) -0.028(8)
C131 0.077(5) 0.045(5) 0.071(5) -0.023(4) 0.003(4) 0.020(4)
C44 0.234(19) 0.049(8) 0.129(13) -0.014(9) 0.138(12) -0.043(11)
C46 0.137(8) 0.028(5) 0.050(5) -0.004(4) 0.051(5) -0.009(6)
C67 0.041(4) 0.036(4) 0.032(4) -0.006(4) 0.003(3) 0.008(4)
C61 0.057(5) 0.025(4) 0.029(4) -0.006(3) -0.011(3) 0.011(4)
C68 0.036(4) 0.032(4) 0.037(4) 0.005(3) -0.006(3) -0.001(3)
C66 0.064(5) 0.043(5) 0.035(4) -0.012(4) -0.010(4) 0.013(4)
C52 0.101(6) 0.038(5) 0.035(5) -0.006(4) -0.022(4) 0.019(4)
C28 0.067(5) 0.041(5) 0.031(4) -0.008(4) 0.010(4) -0.008(4)
C610 0.079(5) 0.047(5) 0.041(4) -0.011(4) 0.003(4) 0.005(4)
C62 0.078(6) 0.030(5) 0.048(5) -0.007(4) -0.015(4) 0.010(4)
C53 0.124(7) 0.059(6) 0.025(5) -0.014(5) -0.016(4) 0.030(6)
C58 0.059(6) 0.049(5) 0.100(7) -0.024(5) -0.037(5) 0.011(5)
C65 0.052(5) 0.090(8) 0.061(6) -0.025(5) -0.021(4) 0.042(6)
C63 0.098(7) 0.043(6) 0.055(5) -0.010(4) -0.027(5) 0.020(6)
C64 0.126(9) 0.038(6) 0.058(6) -0.010(5) -0.042(6) 0.039(6)
C56 0.152(8) 0.037(5) 0.035(5) -0.007(4) -0.027(5) 0.007(5)
C55 0.209(10) 0.042(5) 0.036(5) 0.013(5) -0.034(6) 0.021(7)
C69 0.128(7) 0.036(5) 0.045(5) -0.012(4) -0.010(4) 0.004(5)
C251 0.098(6) 0.052(6) 0.092(6) 0.008(5) 0.034(5) -0.026(5)
C54 0.149(8) 0.065(7) 0.032(5) 0.012(5) -0.014(5) 0.018(6)
C111 0.035(4) 0.091(7) 0.112(7) 0.048(6) 0.004(4) -0.010(5)
C531 0.181(9) 0.087(7) 0.045(5) -0.008(5) -0.017(6) 0.043(7)
C631 0.197(10) 0.025(5) 0.088(7) 0.022(5) -0.042(7) 0.005(6)
C29 0.116(7) 0.104(9) 0.096(7) -0.041(6) 0.037(6) -0.017(7)
C611 0.062(6) 0.144(10) 0.077(6) -0.038(6) -0.012(5) 0.002(6)
C451 0.372(18) 0.025(5) 0.121(9) 0.011(6) 0.152(10) -0.017(9)
C59 0.061(6) 0.091(8) 0.150(9) 0.006(7) -0.023(6) 0.004(6)
C511 0.111(8) 0.096(8) 0.163(10) 0.035(8) -0.075(7) 0.016(7)
C211 0.094(7) 0.188(13) 0.161(10) -0.122(10) -0.057(7) 0.019(8)
C651 0.093(7) 0.134(10) 0.117(8) -0.013(7) -0.013(6) 0.070(7)
C510 0.042(5) 0.195(13) 0.239(13) -0.134(11) -0.017(7) 0.034(7)
C551 0.380(17) 0.043(6) 0.059(6) 0.022(5) -0.018(8) -0.001(9)
C210 0.52(2) 0.036(6) 0.053(7) -0.019(5) 0.025(10) -0.009(10)
C431 0.083(8) 0.193(14) 0.202(12) -0.086(11) 0.067(8) -0.050(8)

loop_
_atom_type_symbol
_atom_type_description
_atom_type_scat_dispersion_real
_atom_type_scat_dispersion_imag
_atom_type_scat_source
C C 0.0033 0.0016 'International Tables Vol C Tables 4.2.6.8 and 6.1.1.4'
H H 0.0000 0.0000 'International Tables Vol C Tables 4.2.6.8 and 6.1.1.4'
N N 0.0061 0.0033 'International Tables Vol C Tables 4.2.6.8 and 6.1.1.4'
P P 0.1023 0.0942 'International Tables Vol C Tables 4.2.6.8 and 6.1.1.4'
Nb Nb -2.0727 0.6215 'International Tables Vol C Tables 4.2.6.8 and 6.1.1.4'

loop_
_geom_angle_atom_site_label_1
_geom_angle_atom_site_label_2
_geom_angle_atom_site_label_3
_geom_angle
N2 Nb1 N3 118.25(19)
N2 Nb1 N1 105.85(17)
N3 Nb1 N1 102.59(18)
N2 Nb1 P1 104.81(14)
N3 Nb1 P1 130.71(14)
N1 Nb1 P1 86.53(14)
N2 Nb1 P2 95.86(14)
N3 Nb1 P2 99.69(14)
N1 Nb1 P2 136.13(14)
P1 Nb1 P2 50.77(5)
N6 Nb2 N4 110.4(2)
N6 Nb2 N5 111.2(2)
N4 Nb2 N5 103.8(2)
N6 Nb2 P2 103.74(14)
N4 Nb2 P2 135.70(14)
N5 Nb2 P2 88.74(15)
N6 Nb2 P1 104.04(14)
N4 Nb2 P1 93.02(14)
N5 Nb2 P1 131.93(15)
P2 Nb2 P1 50.98(5)
P2 P1 Nb1 65.31(6)
P2 P1 Nb2 64.37(6)
Nb1 P1 Nb2 113.88(6)
P1 P2 Nb2 64.65(6)
P1 P2 Nb1 63.92(6)
Nb2 P2 Nb1 113.08(6)
C11 N1 C17 111.6(5)
C11 N1 Nb1 112.8(3)
C17 N1 Nb1 131.8(4)
C61 N6 C67 114.6(5)
C61 N6 Nb2 130.8(4)
C67 N6 Nb2 113.7(4)
C21 N2 C27 114.9(4)
C21 N2 Nb1 117.0(3)
C27 N2 Nb1 127.5(3)
N2 C27 C28 119.4(5)
C110 C18 C19 109.4(6)
C110 C18 C17 111.1(5)
C19 C18 C17 112.7(6)
C110 C18 C111 110.7(6)
C19 C18 C111 106.7(5)
C17 C18 C111 106.0(5)
C41 N4 C47 116.3(6)
C41 N4 Nb2 112.5(4)
C47 N4 Nb2 124.6(5)
C12 C11 C16 117.8(6)
C12 C11 N1 123.7(6)
C16 C11 N1 118.5(6)
C31 N3 C37 114.7(5)
C31 N3 Nb1 120.2(4)
C37 N3 Nb1 123.3(4)
C31 C36 C35 121.9(6)
C11 C16 C15 121.1(6)
C36 C31 C32 118.3(6)
C36 C31 N3 121.2(5)
C32 C31 N3 120.5(6)
C21 C22 C23 120.5(6)
C22 C21 C26 118.8(6)
C22 C21 N2 119.8(5)
C26 C21 N2 121.4(5)
N1 C17 C18 117.6(5)
C51 N5 C57 110.8(5)
C51 N5 Nb2 114.0(4)
C57 N5 Nb2 132.9(4)
C32 C33 C34 119.2(6)
C32 C33 C331 120.2(7)
C34 C33 C331 120.7(7)
C24 C25 C26 118.7(7)
C24 C25 C251 121.7(6)
C26 C25 C251 119.6(7)
C15 C14 C13 123.0(7)
C13 C12 C11 122.7(6)
C56 C51 C52 117.9(7)
C56 C51 N5 120.0(6)
C52 C51 N5 122.0(6)
C33 C34 C35 121.6(6)
C46 C41 C42 118.4(8)
C46 C41 N4 120.5(8)
C42 C41 N4 121.0(7)
C14 C15 C16 117.7(6)
C14 C15 C151 123.0(6)
C16 C15 C151 119.2(6)
C33 C32 C31 121.1(6)
C25 C26 C21 120.9(6)
N5 C57 C58 118.4(6)
C24 C23 C22 118.6(6)
C24 C23 C231 122.6(7)
C22 C23 C231 118.8(7)
C34 C35 C36 117.9(6)
C34 C35 C351 120.4(6)
C36 C35 C351 121.7(6)
C12 C13 C14 117.7(7)
C12 C13 C131 121.3(7)
C14 C13 C131 121.1(7)
N3 C37 C38 119.1(5)
C39 C38 C311 110.4(6)
C39 C38 C310 109.6(6)
C311 C38 C310 107.6(5)
C39 C38 C37 111.2(5)
C311 C38 C37 111.8(6)
C310 C38 C37 106.1(5)
N4 C47 C48 118.9(6)
C410 C48 C411 110.3(6)
C410 C48 C49 110.7(7)
C411 C48 C49 108.0(6)
C410 C48 C47 108.8(6)
C411 C48 C47 113.8(7)
C49 C48 C47 105.1(6)
C41 C42 C43 119.0(10)
C44 C45 C46 115.6(14)
C44 C45 C451 120.6(15)
C46 C45 C451 123.8(12)
C25 C24 C23 122.6(6)
C44 C43 C42 118.0(11)
C44 C43 C431 127.3(14)
C42 C43 C431 114.7(13)
C45 C44 C43 125.8(16)
C41 C46 C45 123.2(10)
N6 C67 C68 118.0(5)
C66 C61 C62 118.7(7)
C66 C61 N6 119.4(6)
C62 C61 N6 121.8(6)
C610 C68 C611 109.4(6)
C610 C68 C69 109.3(5)
C611 C68 C69 108.4(6)
C610 C68 C67 111.3(5)
C611 C68 C67 105.6(5)
C69 C68 C67 112.6(5)
C61 C66 C65 119.5(8)
C53 C52 C51 121.7(7)
C210 C28 C211 113.2(8)
C210 C28 C29 108.3(8)
C211 C28 C29 101.3(6)
C210 C28 C27 112.8(6)
C211 C28 C27 109.2(6)
C29 C28 C27 111.4(6)
C63 C62 C61 123.7(8)
C52 C53 C54 118.5(7)
C52 C53 C531 120.5(8)
C54 C53 C531 121.0(8)
C510 C58 C59 114.4(9)
C510 C58 C511 109.0(8)
C59 C58 C511 105.2(6)
C510 C58 C57 111.8(6)
C59 C58 C57 106.2(7)
C511 C58 C57 110.1(7)
C64 C65 C66 118.6(8)
C64 C65 C651 123.9(8)
C66 C65 C651 117.6(9)
C64 C63 C62 116.3(8)
C64 C63 C631 119.8(8)
C62 C63 C631 123.9(9)
C63 C64 C65 123.1(8)
C55 C56 C51 121.8(7)
C54 C55 C56 118.2(8)
C54 C55 C551 121.1(8)
C56 C55 C551 120.7(8)
C55 C54 C53 121.9(8)

loop_
_geom_bond_atom_site_label_1
_geom_bond_atom_site_label_2
_geom_bond_distance
Nb1 N2 1.968(4)
Nb1 N3 2.000(4)
Nb1 N1 2.064(4)
Nb1 P1 2.5047(18)
Nb1 P2 2.5337(18)
Nb2 N6 1.981(5)
Nb2 N4 2.021(5)
Nb2 N5 2.037(5)
Nb2 P2 2.5067(17)
Nb2 P1 2.5127(16)
P1 P2 2.160(2)
N1 C11 1.440(7)
N1 C17 1.470(7)
N6 C61 1.421(7)
N6 C67 1.485(7)
N2 C21 1.429(6)
N2 C27 1.489(6)
C27 C28 1.526(8)
C18 C110 1.482(9)
C18 C19 1.526(8)
C18 C17 1.536(8)
C18 C111 1.564(8)
N4 C41 1.423(8)
N4 C47 1.466(9)
C11 C12 1.391(8)
C11 C16 1.397(7)
N3 C31 1.435(7)
N3 C37 1.465(7)
C36 C31 1.384(8)
C36 C35 1.391(8)
C16 C15 1.405(8)
C31 C32 1.392(7)
C22 C21 1.396(7)
C22 C23 1.398(7)
C21 C26 1.396(8)
N5 C51 1.437(7)
N5 C57 1.466(8)
C33 C32 1.376(8)
C33 C34 1.386(9)
C33 C331 1.516(8)
C25 C24 1.370(9)
C25 C26 1.388(8)
C25 C251 1.520(9)
C14 C15 1.380(8)
C14 C13 1.381(9)
C12 C13 1.378(9)
C51 C56 1.383(9)
C51 C52 1.387(8)
C34 C35 1.382(8)
C41 C46 1.375(9)
C41 C42 1.394(9)
C15 C151 1.523(8)
C57 C58 1.557(10)
C23 C24 1.374(9)
C23 C231 1.516(8)
C35 C351 1.502(8)
C310 C38 1.535(8)
C411 C48 1.517(9)
C311 C38 1.524(8)
C13 C131 1.507(8)
C39 C38 1.497(8)
C37 C38 1.549(8)
C47 C48 1.554(9)
C48 C410 1.502(9)
C48 C49 1.534(9)
C42 C43 1.432(12)
C45 C44 1.326(16)
C45 C46 1.421(14)
C45 C451 1.478(15)
C43 C44 1.365(15)
C43 C431 1.494(13)
C67 C68 1.539(8)
C61 C66 1.372(8)
C61 C62 1.385(9)
C68 C610 1.496(8)
C68 C611 1.513(8)
C68 C69 1.513(8)
C66 C65 1.409(9)
C52 C53 1.358(9)
C28 C210 1.432(10)
C28 C211 1.510(9)
C28 C29 1.523(9)
C62 C63 1.371(9)
C53 C54 1.390(10)
C53 C531 1.496(9)
C58 C510 1.449(10)
C58 C59 1.525(10)
C58 C511 1.543(10)
C65 C64 1.384(11)
C65 C651 1.494(10)
C63 C64 1.367(10)
C63 C631 1.513(10)
C56 C55 1.378(10)
C55 C54 1.364(10)
C55 C551 1.525(11)
